data_7231628
loop_
_publ_author_name
'He, Danfeng'
'Liu, Shumei'
'Zhou, Fujiang'
'Zhao, Xianjun'
'Liu, Yiwei'
'Luo, Fang'
'Liu, Shuxia'

_publ_section_title
;
 Recognition of trace organic pollutant and toxic metal ions via a
 tailored fluorescent metal--organic coordination polymer in water
 environment
;
_journal_issue 60
_journal_name_full 'RSC Advances'
_journal_page_first 34712
_journal_paper_doi 10.1039/C8RA05502E
_journal_volume 8
_journal_year 2018
_chemical_formula_sum 'C12 H20 Cu6 Mo5 N18 O23'
_chemical_formula_weight 1645.46
_space_group_crystal_system orthorhombic
_space_group_IT_number 61
_space_group_name_Hall '-P 2ac 2ab'
_space_group_name_H-M_alt 'P b c a'
_symmetry_space_group_name_Hall '-P 2ac 2ab'
_symmetry_space_group_name_H-M 'P b c a'
_atom_sites_solution_hydrogens mixed
_audit_block_doi 10.5517/ccdc.csd.cc1prd50
_audit_creation_method SHELXL-2014/7
_audit_update_record
;
2017-08-30 deposited with the CCDC.
2018-10-09 downloaded from the CCDC.
;
_cell_angle_alpha 90
_cell_angle_beta 90
_cell_angle_gamma 90
_cell_formula_units_Z 8
_cell_length_a 17.837(4)
_cell_length_b 17.886(5)
_cell_length_c 23.754(6)
_cell_measurement_reflns_used 5989
_cell_measurement_temperature 293(2)
_cell_measurement_theta_max 52.167
_cell_measurement_theta_min 5.126
_cell_volume 7578(3)
_computing_structure_refinement 'SHELXL-2014/7 (Sheldrick, 2014)'
_diffrn_ambient_temperature 293(2)
_diffrn_measured_fraction_theta_full 0.999
_diffrn_measured_fraction_theta_max 0.996
_diffrn_measurement_device_type CCD
_diffrn_measurement_method Omig
_diffrn_radiation_type MoK\a
_diffrn_radiation_wavelength 0.71073
_diffrn_reflns_av_R_equivalents 0.2227
_diffrn_reflns_av_unetI/netI 0.1306
_diffrn_reflns_Laue_measured_fraction_full 0.999
_diffrn_reflns_Laue_measured_fraction_max 0.996
_diffrn_reflns_limit_h_max 20
_diffrn_reflns_limit_h_min -21
_diffrn_reflns_limit_k_max 19
_diffrn_reflns_limit_k_min -21
_diffrn_reflns_limit_l_max 28
_diffrn_reflns_limit_l_min -25
_diffrn_reflns_number 43759
_diffrn_reflns_point_group_measured_fraction_full 0.999
_diffrn_reflns_point_group_measured_fraction_max 0.996
_diffrn_reflns_theta_full 25.033
_diffrn_reflns_theta_max 25.033
_diffrn_reflns_theta_min 1.138
_exptl_absorpt_coefficient_mu 4.996
_exptl_crystal_colour yellow
_exptl_crystal_density_diffrn 2.884
_exptl_crystal_description block
_exptl_crystal_F_000 6285
_exptl_crystal_size_max 0.210
_exptl_crystal_size_mid 0.200
_exptl_crystal_size_min 0.190
_refine_diff_density_max 2.798
_refine_diff_density_min -1.776
_refine_diff_density_rms 0.425
_refine_ls_extinction_method none
_refine_ls_goodness_of_fit_ref 1.057
_refine_ls_hydrogen_treatment constr
_refine_ls_matrix_type full
_refine_ls_number_parameters 578
_refine_ls_number_reflns 7002
_refine_ls_number_restraints 387
_refine_ls_restrained_S_all 1.034
_refine_ls_R_factor_all 0.1258
_refine_ls_R_factor_gt 0.0815
_refine_ls_shift/su_max 0.000
_refine_ls_shift/su_mean 0.000
_refine_ls_structure_factor_coef Fsqd
_refine_ls_weighting_details 'w=1/[\s^2^(Fo^2^)+(0.0030P)^2^+266.6592P] where P=(Fo^2^+2Fc^2^)/3'
_refine_ls_weighting_scheme calc
_refine_ls_wR_factor_gt 0.1413
_refine_ls_wR_factor_ref 0.1602
_reflns_Friedel_coverage 0.000
_reflns_number_gt 4877
_reflns_number_total 7002
_reflns_threshold_expression 'I > 2\s(I)'
_cod_data_source_file c8ra05502e2.cif
_cod_data_source_block w
_cod_database_code 7231628
_shelx_shelxl_version_number 2014/7
_shelx_space_group_comment
;
The symmetry employed for this shelxl refinement is uniquely defined
by the following loop, which should always be used as a source of
symmetry information in preference to the above space-group names.
They are only intended as comments.
;
_shelx_estimated_absorpt_t_min 0.420
_shelx_estimated_absorpt_t_max 0.450

loop_
_space_group_symop_operation_xyz
'x, y, z'
'-x+1/2, -y, z+1/2'
'x+1/2, -y+1/2, -z'
'-x, y+1/2, -z+1/2'
'-x, -y, -z'
'x-1/2, y, -z-1/2'
'-x-1/2, y-1/2, z'
'x, -y-1/2, z-1/2'

loop_
_atom_site_label
_atom_site_type_symbol
_atom_site_fract_x
_atom_site_fract_y
_atom_site_fract_z
_atom_site_U_iso_or_equiv
_atom_site_adp_type
_atom_site_occupancy
_atom_site_site_symmetry_order
_atom_site_calc_flag
_atom_site_refinement_flags_posn
_atom_site_refinement_flags_adp
Mo1 Mo -0.00238(8) 0.23024(8) 0.46314(6) 0.0133(3) Uani 1 1 d . U
Mo2 Mo 0.01918(7) 0.24851(8) 0.28387(6) 0.0131(3) Uani 1 1 d . U
Mo3 Mo 0.08468(8) 0.38058(8) 0.37667(6) 0.0143(3) Uani 1 1 d . U
Mo4 Mo -0.10332(7) 0.34816(7) 0.36709(7) 0.0151(3) Uani 1 1 d . U
Mo5 Mo -0.14251(8) 0.16615(8) 0.36915(7) 0.0184(3) Uani 1 1 d . U
Cu1 Cu 0.20226(10) 0.70603(10) 0.43584(8) 0.0104(4) Uani 1 1 d . U
Cu2 Cu 0.18232(10) 0.19661(10) 0.54740(8) 0.0084(4) Uani 1 1 d D U
Cu3 Cu 0.23638(10) 0.37022(10) 0.49658(8) 0.0098(4) Uani 1 1 d D U
Cu4 Cu -0.05177(10) 0.45683(10) 0.18809(8) 0.0103(4) Uani 1 1 d . U
Cu5 Cu 0.04522(10) 0.06703(10) 0.19698(8) 0.0091(4) Uani 1 1 d . U
Cu6 Cu 0.12112(10) 0.50493(10) 0.24301(8) 0.0094(4) Uani 1 1 d . U
O1W O 0.3148(7) 0.6804(7) 0.3885(6) 0.030(3) Uani 1 1 d . U
H1WB H 0.3404 0.7265 0.3809 0.046 Uiso 1 1 d R U
H1WC H 0.3459 0.6491 0.4116 0.046 Uiso 1 1 d R U
O1 O -0.1406(6) 0.2634(6) 0.4104(5) 0.023(3) Uani 1 1 d . U
O2W O -0.0667(7) 0.5604(7) 0.1311(6) 0.030(3) Uani 1 1 d . U
H2WB H -0.0930 0.5987 0.1514 0.045 Uiso 1 1 d R U
H2WC H -0.0182 0.5786 0.1202 0.045 Uiso 1 1 d R U
O2 O -0.0700(6) 0.2393(6) 0.3195(5) 0.017(3) Uani 1 1 d . U
O3 O 0.0050(6) 0.3164(6) 0.4241(5) 0.018(3) Uani 1 1 d . U
O3W O 0.7394(14) 0.2166(15) 0.7318(11) 0.132(10) Uani 1 1 d . U
H3WA H 0.7706 0.2552 0.7474 0.198 Uiso 1 1 d R U
H3WB H 0.7211 0.1852 0.7616 0.198 Uiso 1 1 d R U
O4 O -0.0949(7) 0.0920(6) 0.3270(5) 0.027(3) Uani 1 1 d . U
O5 O -0.0162(6) 0.3771(6) 0.3280(5) 0.023(3) Uani 1 1 d . U
O6 O 0.0944(6) 0.2796(7) 0.3314(5) 0.025(3) Uani 1 1 d . U
O7 O -0.0361(6) 0.1562(6) 0.4184(5) 0.019(3) Uani 1 1 d . U
O8 O 0.1528(6) 0.3515(7) 0.4221(6) 0.028(3) Uani 1 1 d . U
O9 O 0.0434(6) 0.1582(6) 0.2654(5) 0.023(3) Uani 1 1 d . U
O10 O -0.1832(6) 0.1139(6) 0.4218(6) 0.024(3) Uani 1 1 d . U
O11 O -0.1721(6) 0.3607(7) 0.3183(6) 0.032(3) Uani 1 1 d . U
O12 O 0.1381(7) 0.4198(7) 0.3192(6) 0.033(3) Uani 1 1 d . U
O13 O -0.0544(7) 0.2426(7) 0.5217(6) 0.034(3) Uani 1 1 d . U
O14 O 0.0863(6) 0.2035(6) 0.4838(5) 0.021(3) Uani 1 1 d . U
O15 O -0.2179(7) 0.1856(7) 0.3263(6) 0.034(3) Uani 1 1 d . U
O16 O 0.0523(7) 0.4656(7) 0.4079(7) 0.041(4) Uani 1 1 d . U
O17 O -0.1193(7) 0.4165(7) 0.4148(6) 0.032(3) Uani 1 1 d . U
O18 O 0.0108(7) 0.2965(7) 0.2239(6) 0.032(3) Uani 1 1 d . U
O19 O 0.0067(5) 0.4930(5) 0.2538(4) 0.008(2) Uani 1 1 d . U
H19A H 0.0109 0.4467 0.2818 0.009 Uiso 1 1 d R U
O20 O 0.2561(5) 0.2563(5) 0.5031(4) 0.005(2) Uani 1 1 d D U
H20A H 0.2904 0.2615 0.5282 0.006 Uiso 1 1 d DR U
N1 N -0.1112(7) 0.3982(7) 0.1322(6) 0.013(3) Uani 1 1 d . U
N2 N -0.1878(7) 0.3700(7) 0.0627(6) 0.017(3) Uani 1 1 d . U
N3 N -0.1773(7) 0.3066(7) 0.0940(6) 0.012(3) Uani 1 1 d . U
N4 N 0.1464(7) 0.6539(7) 0.3736(6) 0.013(3) Uani 1 1 d . U
N5 N 0.0541(8) 0.6011(7) 0.3290(6) 0.016(3) Uani 1 1 d . U
N6 N 0.1197(7) 0.5821(7) 0.3022(5) 0.010(3) Uani 1 1 d . U
N7 N 0.2338(7) 0.4876(7) 0.4975(6) 0.010(3) Uani 1 1 d . U
N8 N 0.2191(6) 0.6070(6) 0.4736(5) 0.009(3) Uani 1 1 d . U
N9 N 0.2719(6) 0.6041(6) 0.5171(5) 0.007(3) Uani 1 1 d . U
N10 N 0.0962(7) 0.1210(7) 0.1336(6) 0.012(3) Uani 1 1 d . U
N11 N 0.1491(6) 0.2101(6) 0.0824(5) 0.006(3) Uani 1 1 d . U
N12 N 0.1605(7) 0.1415(7) 0.0558(5) 0.011(3) Uani 1 1 d . U
N13 N 0.2377(7) 0.5019(7) 0.2411(5) 0.010(3) Uani 1 1 d . U
N14 N 0.3572(7) 0.5273(7) 0.2231(6) 0.010(3) Uani 1 1 d . U
N15 N 0.3548(7) 0.4841(7) 0.2710(6) 0.012(3) Uani 1 1 d . U
N16 N 0.1305(6) 0.3623(6) 0.1062(5) 0.008(3) Uani 1 1 d . U
N17 N 0.1116(6) 0.4332(7) 0.1813(5) 0.010(3) Uani 1 1 d . U
N18 N 0.0453(6) 0.4244(6) 0.1537(5) 0.007(3) Uani 1 1 d . U
C1 C -0.1490(8) 0.4236(9) 0.0868(7) 0.015(4) Uani 1 1 d . U
H1A H -0.1477 0.4729 0.0742 0.018 Uiso 1 1 calc R U
C2 C -0.1311(8) 0.3250(8) 0.1354(7) 0.013(3) Uani 1 1 d . U
H2A H -0.1145 0.2921 0.1631 0.015 Uiso 1 1 calc R U
C3 C 0.0714(8) 0.6448(8) 0.3724(7) 0.012(3) Uani 1 1 d . U
H3A H 0.0375 0.6656 0.3977 0.015 Uiso 1 1 calc R U
C4 C 0.1733(8) 0.6142(8) 0.3309(7) 0.012(3) Uani 1 1 d . U
H4A H 0.2241 0.6097 0.3225 0.015 Uiso 1 1 calc R U
C5 C 0.1979(8) 0.5375(8) 0.4638(7) 0.013(3) Uani 1 1 d . U
H5A H 0.1625 0.5242 0.4368 0.016 Uiso 1 1 calc R U
C6 C 0.2793(9) 0.5309(8) 0.5296(7) 0.013(3) Uani 1 1 d . U
H6A H 0.3117 0.5124 0.5569 0.016 Uiso 1 1 calc R U
C7 C 0.1094(8) 0.1950(9) 0.1279(7) 0.015(3) Uani 1 1 d . U
H7A H 0.0926 0.2311 0.1531 0.018 Uiso 1 1 calc R U
C8 C 0.1275(9) 0.0910(9) 0.0874(7) 0.017(4) Uani 1 1 d . U
H8A H 0.1259 0.0403 0.0788 0.021 Uiso 1 1 calc R U
C9 C 0.2863(9) 0.5358(9) 0.2066(7) 0.018(4) Uani 1 1 d . U
H9A H 0.2721 0.5624 0.1747 0.021 Uiso 1 1 calc R U
C10 C 0.2827(8) 0.4713(8) 0.2805(7) 0.011(3) Uani 1 1 d . U
H10A H 0.2650 0.4440 0.3110 0.013 Uiso 1 1 calc R U
C11 C 0.1619(8) 0.3960(8) 0.1514(7) 0.013(3) Uani 1 1 d . U
H11A H 0.2126 0.3934 0.1604 0.015 Uiso 1 1 calc R U
C12 C 0.0578(8) 0.3824(8) 0.1090(7) 0.012(3) Uani 1 1 d . U
H12A H 0.0215 0.3686 0.0829 0.014 Uiso 1 1 calc R U

loop_
_atom_site_aniso_label
_atom_site_aniso_U_11
_atom_site_aniso_U_22
_atom_site_aniso_U_33
_atom_site_aniso_U_23
_atom_site_aniso_U_13
_atom_site_aniso_U_12
Mo1 0.0180(7) 0.0147(7) 0.0072(7) -0.0010(6) -0.0002(6) -0.0021(6)
Mo2 0.0135(7) 0.0181(7) 0.0079(7) -0.0013(6) 0.0006(6) -0.0009(6)
Mo3 0.0143(7) 0.0166(7) 0.0121(8) -0.0005(6) -0.0012(6) -0.0040(6)
Mo4 0.0120(7) 0.0107(7) 0.0227(8) 0.0018(6) 0.0041(6) 0.0012(5)
Mo5 0.0201(8) 0.0158(7) 0.0191(8) -0.0044(6) 0.0072(7) -0.0085(6)
Cu1 0.0128(7) 0.0096(7) 0.0090(8) -0.0015(6) -0.0056(6) 0.0000(6)
Cu2 0.0113(9) 0.0074(9) 0.0065(10) 0.0018(7) 0.0049(8) 0.0003(7)
Cu3 0.0131(9) 0.0081(9) 0.0082(10) 0.0002(8) 0.0056(8) -0.0007(8)
Cu4 0.0064(9) 0.0170(10) 0.0076(10) -0.0067(8) -0.0009(8) 0.0000(7)
Cu5 0.0060(9) 0.0138(9) 0.0075(10) 0.0071(8) 0.0009(8) 0.0006(7)
Cu6 0.0081(9) 0.0136(9) 0.0064(10) -0.0066(8) 0.0007(8) 0.0008(7)
O1W 0.027(6) 0.029(7) 0.036(8) 0.007(6) 0.012(6) -0.002(6)
O1 0.025(6) 0.017(5) 0.026(6) -0.003(5) 0.016(5) 0.000(5)
O2W 0.030(7) 0.028(7) 0.031(8) 0.004(6) 0.002(6) -0.005(6)
O2 0.019(5) 0.021(5) 0.012(5) -0.004(5) 0.002(5) 0.003(4)
O3 0.022(5) 0.018(5) 0.016(6) 0.000(5) 0.009(5) 0.001(4)
O3W 0.138(16) 0.147(17) 0.110(16) -0.002(14) -0.008(14) 0.021(14)
O4 0.037(6) 0.015(5) 0.031(7) -0.011(5) -0.006(6) 0.003(5)
O5 0.018(5) 0.025(5) 0.027(6) 0.010(5) -0.001(5) 0.002(5)
O6 0.019(5) 0.031(6) 0.024(6) 0.002(5) -0.007(5) 0.009(5)
O7 0.019(5) 0.010(5) 0.028(6) -0.006(5) -0.003(5) -0.001(4)
O8 0.021(5) 0.032(6) 0.029(6) -0.006(5) -0.015(5) 0.003(5)
O9 0.022(5) 0.022(5) 0.025(6) -0.008(5) 0.001(5) 0.005(5)
O10 0.019(5) 0.020(5) 0.034(7) 0.000(5) 0.010(5) 0.004(5)
O11 0.011(6) 0.040(7) 0.046(9) 0.007(7) -0.007(6) 0.004(5)
O12 0.026(6) 0.035(6) 0.038(7) 0.022(6) 0.004(6) 0.001(5)
O13 0.033(7) 0.042(8) 0.025(7) 0.001(6) 0.011(6) -0.002(6)
O14 0.022(5) 0.026(5) 0.015(6) 0.002(5) -0.015(5) 0.001(5)
O15 0.024(6) 0.032(7) 0.047(9) 0.001(7) -0.012(6) -0.004(6)
O16 0.036(7) 0.027(7) 0.061(10) -0.018(7) -0.006(7) -0.003(6)
O17 0.034(7) 0.027(7) 0.034(8) -0.006(6) 0.004(6) -0.002(6)
O18 0.047(8) 0.023(6) 0.028(7) 0.002(6) -0.009(6) -0.012(6)
O19 0.008(2) 0.008(2) 0.007(2) -0.0001(10) 0.0000(10) 0.0002(10)
O20 0.005(2) 0.005(2) 0.005(2) -0.0004(10) 0.0004(10) 0.0004(10)
N1 0.012(6) 0.008(5) 0.020(7) -0.002(5) 0.008(5) 0.000(5)
N2 0.022(6) 0.012(6) 0.017(7) 0.002(5) -0.004(6) -0.003(5)
N3 0.013(6) 0.007(5) 0.016(6) 0.007(5) -0.003(5) 0.002(5)
N4 0.013(3) 0.013(3) 0.013(3) -0.0002(11) -0.0007(11) 0.0000(10)
N5 0.027(6) 0.011(6) 0.009(6) -0.003(5) -0.003(5) -0.001(5)
N6 0.009(5) 0.012(6) 0.008(6) -0.003(5) -0.001(5) 0.001(5)
N7 0.012(6) 0.009(5) 0.010(6) -0.003(5) 0.002(5) -0.001(5)
N8 0.009(3) 0.009(3) 0.008(3) -0.0004(10) -0.0004(10) -0.0003(10)
N9 0.007(3) 0.007(3) 0.007(3) -0.0001(10) -0.0001(10) -0.0002(10)
N10 0.012(3) 0.012(3) 0.011(3) 0.0005(11) 0.0001(11) 0.0001(10)
N11 0.007(3) 0.006(3) 0.006(3) 0.0004(10) 0.0002(10) 0.0000(10)
N12 0.013(6) 0.014(6) 0.006(6) -0.002(5) 0.002(5) 0.001(5)
N13 0.011(5) 0.016(6) 0.003(6) 0.002(5) -0.001(5) -0.002(5)
N14 0.010(3) 0.010(3) 0.010(3) 0.0004(10) 0.0000(11) 0.0000(10)
N15 0.011(5) 0.012(6) 0.014(6) 0.004(5) 0.000(5) 0.003(5)
N16 0.008(3) 0.008(3) 0.008(3) -0.0002(10) 0.0001(10) -0.0002(10)
N17 0.007(5) 0.011(5) 0.011(6) 0.000(5) -0.002(5) 0.001(5)
N18 0.007(3) 0.008(3) 0.007(3) -0.0003(10) -0.0002(10) 0.0000(10)
C1 0.013(6) 0.020(7) 0.012(7) -0.001(6) -0.006(6) -0.002(6)
C2 0.014(6) 0.011(6) 0.013(7) 0.005(6) -0.006(6) -0.007(5)
C3 0.012(6) 0.010(6) 0.015(7) 0.004(6) -0.006(6) -0.003(5)
C4 0.008(6) 0.015(6) 0.014(7) -0.012(6) -0.003(6) 0.002(6)
C5 0.013(3) 0.013(3) 0.013(3) -0.0001(11) -0.0003(11) -0.0001(11)
C6 0.019(7) 0.007(6) 0.014(7) 0.002(6) -0.007(6) 0.000(5)
C7 0.015(4) 0.015(4) 0.015(4) 0.0001(11) 0.0004(11) 0.0000(11)
C8 0.019(7) 0.017(7) 0.015(7) -0.003(6) 0.002(6) 0.002(6)
C9 0.018(7) 0.021(7) 0.014(7) 0.003(6) 0.006(6) 0.004(6)
C10 0.007(6) 0.016(7) 0.010(7) 0.004(6) -0.001(6) -0.005(5)
C11 0.010(6) 0.016(6) 0.012(7) -0.002(6) 0.005(6) 0.001(6)
C12 0.009(6) 0.017(7) 0.009(7) -0.001(6) -0.002(6) 0.001(6)

loop_
_atom_type_symbol
_atom_type_description
_atom_type_scat_dispersion_real
_atom_type_scat_dispersion_imag
_atom_type_scat_source
C C 0.0030 0.0020 'International Tables Vol C Tables 4.2.6.8 and 6.1.1.4'
Cu Cu 0.3200 1.2650 'International Tables Vol C Tables 4.2.6.8 and 6.1.1.4'
Mo Mo -1.6830 0.6860 'International Tables Vol C Tables 4.2.6.8 and 6.1.1.4'
N N 0.0060 0.0030 'International Tables Vol C Tables 4.2.6.8 and 6.1.1.4'
O O 0.0110 0.0060 'International Tables Vol C Tables 4.2.6.8 and 6.1.1.4'
H H 0.0000 0.0000 'International Tables Vol C Tables 4.2.6.8 and 6.1.1.4'

loop_
_citation_id
_citation_doi
_citation_year
1 10.1039/C7RA12150D 2018

loop_
_geom_angle_atom_site_label_1
_geom_angle_atom_site_label_2
_geom_angle_atom_site_label_3
_geom_angle
_geom_angle_site_symmetry_1
_geom_angle_site_symmetry_3
O13 Mo1 O14 107.8(6) . .
O13 Mo1 O3 110.6(6) . .
O14 Mo1 O3 108.5(5) . .
O13 Mo1 O7 113.5(6) . .
O14 Mo1 O7 105.7(5) . .
O3 Mo1 O7 110.4(5) . .
O18 Mo2 O9 106.6(6) . .
O18 Mo2 O2 111.6(6) . .
O9 Mo2 O2 104.7(5) . .
O18 Mo2 O6 115.7(6) . .
O9 Mo2 O6 104.9(5) . .
O2 Mo2 O6 112.4(5) . .
O18 Mo2 O5 82.4(5) . .
O9 Mo2 O5 171.0(5) . .
O2 Mo2 O5 71.2(4) . .
O6 Mo2 O5 70.3(4) . .
O18 Mo2 Mo3 103.0(4) . .
O9 Mo2 Mo3 136.1(4) . .
O2 Mo2 Mo3 93.5(4) . .
O6 Mo2 Mo3 31.8(4) . .
O5 Mo2 Mo3 38.5(3) . .
O8 Mo3 O16 103.1(6) . .
O8 Mo3 O12 102.7(6) . .
O16 Mo3 O12 98.8(7) . .
O8 Mo3 O6 90.2(5) . .
O16 Mo3 O6 165.1(5) . .
O12 Mo3 O6 84.4(6) . .
O8 Mo3 O5 158.7(5) . .
O16 Mo3 O5 88.7(6) . .
O12 Mo3 O5 92.7(5) . .
O6 Mo3 O5 76.6(4) . .
O8 Mo3 O3 88.6(5) . .
O16 Mo3 O3 91.4(6) . .
O12 Mo3 O3 162.5(6) . .
O6 Mo3 O3 82.2(5) . .
O5 Mo3 O3 73.2(4) . .
O8 Mo3 Mo4 133.7(4) . .
O16 Mo3 Mo4 81.7(4) . .
O12 Mo3 Mo4 122.3(4) . .
O6 Mo3 Mo4 84.3(3) . .
O5 Mo3 Mo4 29.8(3) . .
O3 Mo3 Mo4 45.0(3) . .
O8 Mo3 Mo2 116.0(4) . .
O16 Mo3 Mo2 137.8(4) . .
O12 Mo3 Mo2 87.8(5) . .
O6 Mo3 Mo2 27.4(3) . .
O5 Mo3 Mo2 49.3(3) . .
O3 Mo3 Mo2 75.2(3) . .
Mo4 Mo3 Mo2 60.39(4) . .
O17 Mo4 O11 103.8(6) . .
O17 Mo4 O5 105.7(6) . .
O11 Mo4 O5 102.9(6) . .
O17 Mo4 O1 98.7(5) . .
O11 Mo4 O1 102.4(6) . .
O5 Mo4 O1 139.1(5) . .
O17 Mo4 O2 166.6(5) . .
O11 Mo4 O2 87.9(5) . .
O5 Mo4 O2 77.3(5) . .
O1 Mo4 O2 72.1(4) . .
O17 Mo4 O3 85.9(5) . .
O11 Mo4 O3 169.9(5) . .
O5 Mo4 O3 71.5(4) . .
O1 Mo4 O3 78.2(4) . .
O2 Mo4 O3 82.6(4) . .
O17 Mo4 Mo5 131.4(4) . .
O11 Mo4 Mo5 89.3(4) . .
O5 Mo4 Mo5 116.7(4) . .
O1 Mo4 Mo5 32.9(3) . .
O2 Mo4 Mo5 40.8(3) . .
O3 Mo4 Mo5 86.0(3) . .
O17 Mo4 Mo3 89.9(4) . .
O11 Mo4 Mo3 137.0(4) . .
O5 Mo4 Mo3 34.4(4) . .
O1 Mo4 Mo3 115.6(4) . .
O2 Mo4 Mo3 85.6(3) . .
O3 Mo4 Mo3 38.8(3) . .
Mo5 Mo4 Mo3 111.82(5) . .
O15 Mo5 O10 102.1(6) . .
O15 Mo5 O4 100.5(6) . .
O10 Mo5 O4 101.3(5) . .
O15 Mo5 O1 97.3(6) . .
O10 Mo5 O1 97.1(5) . .
O4 Mo5 O1 151.0(5) . .
O15 Mo5 O2 91.3(5) . .
O10 Mo5 O2 165.1(5) . .
O4 Mo5 O2 82.4(5) . .
O1 Mo5 O2 74.5(4) . .
O15 Mo5 O7 171.1(5) . .
O10 Mo5 O7 86.2(5) . .
O4 Mo5 O7 80.6(5) . .
O1 Mo5 O7 78.4(4) . .
O2 Mo5 O7 80.1(4) . .
O15 Mo5 Mo4 87.6(4) . .
O10 Mo5 Mo4 129.0(4) . .
O4 Mo5 Mo4 126.3(4) . .
O1 Mo5 Mo4 32.0(3) . .
O2 Mo5 Mo4 44.1(3) . .
O7 Mo5 Mo4 84.7(3) . .
O20 Cu1 N3 87.8(4) 7_665 4
O20 Cu1 N8 89.1(4) 7_665 .
N3 Cu1 N8 173.2(5) 4 .
O20 Cu1 N4 171.9(5) 7_665 .
N3 Cu1 N4 92.7(5) 4 .
N8 Cu1 N4 89.6(5) . .
O20 Cu1 O1W 98.9(4) 7_665 .
N3 Cu1 O1W 101.4(5) 4 .
N8 Cu1 O1W 85.0(5) . .
N4 Cu1 O1W 88.9(5) . .
O20 Cu1 Cu2 32.4(2) 7_665 7_665
N3 Cu1 Cu2 117.7(4) 4 7_665
N8 Cu1 Cu2 60.8(4) . 7_665
N4 Cu1 Cu2 149.3(4) . 7_665
O1W Cu1 Cu2 81.0(3) . 7_665
O20 Cu1 Cu3 32.5(2) 7_665 7_665
N3 Cu1 Cu3 56.5(4) 4 7_665
N8 Cu1 Cu3 121.1(4) . 7_665
N4 Cu1 Cu3 149.2(4) . 7_665
O1W Cu1 Cu3 95.5(3) . 7_665
Cu2 Cu1 Cu3 61.22(5) 7_665 7_665
N11 Cu2 N16 90.7(5) 8_566 8_566
N11 Cu2 N9 172.7(5) 8_566 7_655
N16 Cu2 N9 90.2(5) 8_566 7_655
N11 Cu2 O20 88.2(4) 8_566 .
N16 Cu2 O20 164.9(5) 8_566 .
N9 Cu2 O20 89.1(4) 7_655 .
N11 Cu2 O14 90.5(5) 8_566 .
N16 Cu2 O14 98.3(5) 8_566 .
N9 Cu2 O14 96.5(5) 7_655 .
O20 Cu2 O14 96.7(4) . .
N11 Cu2 Cu1 118.6(4) 8_566 7_655
N16 Cu2 Cu1 150.4(3) 8_566 7_655
N9 Cu2 Cu1 60.2(4) 7_655 7_655
O20 Cu2 Cu1 32.1(3) . 7_655
O14 Cu2 Cu1 86.3(3) . 7_655
N11 Cu2 Cu3 57.9(4) 8_566 .
N16 Cu2 Cu3 148.5(4) 8_566 .
N9 Cu2 Cu3 120.5(4) 7_655 .
O20 Cu2 Cu3 32.2(2) . .
O14 Cu2 Cu3 86.0(3) . .
Cu1 Cu2 Cu3 60.67(5) 7_655 .
N11 Cu2 H20A 84.7 8_566 .
N16 Cu2 H20A 143.3 8_566 .
N9 Cu2 H20A 90.2 7_655 .
O20 Cu2 H20A 21.7 . .
O14 Cu2 H20A 118.1 . .
Cu1 Cu2 H20A 45.9 7_655 .
Cu3 Cu2 H20A 41.0 . .
N2 Cu3 N12 173.8(5) 6_656 8_566
N2 Cu3 O20 86.3(5) 6_656 .
N12 Cu3 O20 87.6(4) 8_566 .
N2 Cu3 N7 91.4(5) 6_656 .
N12 Cu3 N7 94.8(5) 8_566 .
O20 Cu3 N7 170.1(4) . .
N2 Cu3 O8 84.0(5) 6_656 .
N12 Cu3 O8 95.0(5) 8_566 .
O20 Cu3 O8 91.4(4) . .
N7 Cu3 O8 97.9(5) . .
N2 Cu3 O10 99.6(5) 6_656 3_556
N12 Cu3 O10 81.3(5) 8_566 3_556
O20 Cu3 O10 87.4(4) . 3_556
N7 Cu3 O10 83.5(4) . 3_556
O8 Cu3 O10 176.1(4) . 3_556
N2 Cu3 Cu1 58.5(4) 6_656 7_655
N12 Cu3 Cu1 115.3(4) 8_566 7_655
O20 Cu3 Cu1 30.8(3) . 7_655
N7 Cu3 Cu1 149.6(4) . 7_655
O8 Cu3 Cu1 76.3(3) . 7_655
O10 Cu3 Cu1 104.2(3) 3_556 7_655
N2 Cu3 Cu2 116.2(4) 6_656 .
N12 Cu3 Cu2 57.6(4) 8_566 .
O20 Cu3 Cu2 30.8(2) . .
N7 Cu3 Cu2 152.3(4) . .
O8 Cu3 Cu2 87.6(3) . .
O10 Cu3 Cu2 89.5(3) 3_556 .
Cu1 Cu3 Cu2 58.11(5) 7_655 .
N2 Cu3 H20A 86.8 6_656 .
N12 Cu3 H20A 88.0 8_566 .
O20 Cu3 H20A 21.9 . .
N7 Cu3 H20A 148.4 . .
O8 Cu3 H20A 113.2 . .
O10 Cu3 H20A 65.8 3_556 .
Cu1 Cu3 H20A 44.2 7_655 .
Cu2 Cu3 H20A 41.0 . .
O19 Cu4 N15 88.7(5) . 6_556
O19 Cu4 N1 166.6(5) . .
N15 Cu4 N1 90.5(5) 6_556 .
O19 Cu4 N18 87.8(4) . .
N15 Cu4 N18 174.5(5) 6_556 .
N1 Cu4 N18 92.0(5) . .
O19 Cu4 O2W 105.1(4) . .
N15 Cu4 O2W 89.6(5) 6_556 .
N1 Cu4 O2W 88.3(5) . .
N18 Cu4 O2W 95.3(5) . .
O19 Cu4 Cu5 32.3(3) . 4
N15 Cu4 Cu5 59.3(4) 6_556 4
N1 Cu4 Cu5 149.8(4) . 4
N18 Cu4 Cu5 118.1(4) . 4
O2W Cu4 Cu5 90.5(3) . 4
O19 Cu4 Cu6 32.2(3) . .
N15 Cu4 Cu6 120.1(4) 6_556 .
N1 Cu4 Cu6 148.8(4) . .
N18 Cu4 Cu6 56.9(4) . .
O2W Cu4 Cu6 97.1(3) . .
Cu5 Cu4 Cu6 61.17(5) 4 .
N5 Cu5 N14 176.9(5) 4_545 7_655
N5 Cu5 O19 88.3(5) 4_545 4_545
N14 Cu5 O19 89.2(5) 7_655 4_545
N5 Cu5 N10 91.3(5) 4_545 .
N14 Cu5 N10 90.6(5) 7_655 .
O19 Cu5 N10 165.8(5) 4_545 .
N5 Cu5 O9 89.4(5) 4_545 .
N14 Cu5 O9 92.6(5) 7_655 .
O19 Cu5 O9 92.9(4) 4_545 .
N10 Cu5 O9 101.3(5) . .
N5 Cu5 Cu4 117.8(4) 4_545 4_545
N14 Cu5 Cu4 60.4(4) 7_655 4_545
O19 Cu5 Cu4 32.1(3) 4_545 4_545
N10 Cu5 Cu4 150.9(4) . 4_545
O9 Cu5 Cu4 81.0(3) . 4_545
N5 Cu5 Cu6 57.3(4) 4_545 4_545
N14 Cu5 Cu6 120.5(4) 7_655 4_545
O19 Cu5 Cu6 31.8(3) 4_545 4_545
N10 Cu5 Cu6 148.1(4) . 4_545
O9 Cu5 Cu6 85.7(3) . 4_545
Cu4 Cu5 Cu6 60.67(5) 4_545 4_545
N17 Cu6 N6 173.4(5) . .
N17 Cu6 O19 86.5(4) . .
N6 Cu6 O19 88.4(4) . .
N17 Cu6 N13 93.1(5) . .
N6 Cu6 N13 92.7(5) . .
O19 Cu6 N13 170.5(4) . .
N17 Cu6 O4 83.4(5) . 4
N6 Cu6 O4 92.2(5) . 4
O19 Cu6 O4 87.7(4) . 4
N13 Cu6 O4 101.7(5) . 4
N17 Cu6 O12 99.3(5) . .
N6 Cu6 O12 84.7(5) . .
O19 Cu6 O12 88.0(4) . .
N13 Cu6 O12 82.7(4) . .
O4 Cu6 O12 174.8(5) 4 .
N17 Cu6 Cu4 58.4(3) . .
N6 Cu6 Cu4 115.6(4) . .
O19 Cu6 Cu4 30.8(3) . .
N13 Cu6 Cu4 151.2(4) . .
O4 Cu6 Cu4 73.6(3) 4 .
O12 Cu6 Cu4 103.9(3) . .
N17 Cu6 Cu5 116.3(3) . 4
N6 Cu6 Cu5 58.2(3) . 4
O19 Cu6 Cu5 30.6(3) . 4
N13 Cu6 Cu5 150.6(4) . 4
O4 Cu6 Cu5 84.7(3) 4 4
O12 Cu6 Cu5 90.1(3) . 4
Cu4 Cu6 Cu5 58.17(5) . 4
Cu1 O1W H1WB 109.1 . .
Cu1 O1W H1WC 109.5 . .
H1WB O1W H1WC 109.5 . .
Mo4 O1 Mo5 115.1(6) . .
Cu4 O2W H2WB 109.6 . .
Cu4 O2W H2WC 109.1 . .
H2WB O2W H2WC 109.5 . .
Mo2 O2 Mo5 145.8(6) . .
Mo2 O2 Mo4 112.1(5) . .
Mo5 O2 Mo4 95.1(4) . .
Mo1 O3 Mo3 140.8(6) . .
Mo1 O3 Mo4 115.4(5) . .
Mo3 O3 Mo4 96.2(4) . .
H3WA O3W H3WB 109.5 . .
Mo5 O4 Cu6 140.2(6) . 4_545
Mo4 O5 Mo3 115.8(6) . .
Mo4 O5 Mo2 98.9(5) . .
Mo3 O5 Mo2 92.2(4) . .
Mo2 O6 Mo3 120.8(6) . .
Mo1 O7 Mo5 122.2(5) . .
Mo3 O8 Cu3 152.8(7) . .
Mo2 O9 Cu5 147.6(7) . .
Mo5 O10 Cu3 140.0(6) . 3_456
Mo3 O12 Cu6 139.0(6) . .
Mo1 O14 Cu2 152.9(7) . .
Cu4 O19 Cu5 115.6(5) . 4
Cu4 O19 Cu6 117.0(5) . .
Cu5 O19 Cu6 117.6(5) 4 .
Cu4 O19 H19A 105.9 . .
Cu5 O19 H19A 100.6 4 .
Cu6 O19 H19A 95.1 . .
Cu1 O20 Cu2 115.5(4) 7_655 .
Cu1 O20 Cu3 116.7(4) 7_655 .
Cu2 O20 Cu3 117.0(4) . .
Cu1 O20 H20A 110.0 7_655 .
Cu2 O20 H20A 99.4 . .
Cu3 O20 H20A 93.8 . .
C1 N1 C2 103.9(13) . .
C1 N1 Cu4 128.3(10) . .
C2 N1 Cu4 127.3(11) . .
C1 N2 N3 107.2(13) . .
C1 N2 Cu3 132.7(11) . 6_556
N3 N2 Cu3 119.2(10) . 6_556
C2 N3 N2 106.5(12) . .
C2 N3 Cu1 129.0(10) . 4_545
N2 N3 Cu1 121.8(10) . 4_545
C4 N4 C3 106.1(13) . .
C4 N4 Cu1 129.0(10) . .
C3 N4 Cu1 124.3(11) . .
C3 N5 N6 107.8(13) . .
C3 N5 Cu5 129.3(11) . 4
N6 N5 Cu5 122.9(10) . 4
C4 N6 N5 105.8(12) . .
C4 N6 Cu6 132.1(10) . .
N5 N6 Cu6 120.9(9) . .
C6 N7 C5 103.7(12) . .
C6 N7 Cu3 124.4(10) . .
C5 N7 Cu3 131.3(10) . .
C5 N8 N9 106.7(12) . .
C5 N8 Cu1 135.2(11) . .
N9 N8 Cu1 117.6(8) . .
C6 N9 N8 105.4(11) . .
C6 N9 Cu2 133.7(11) . 7_665
N8 N9 Cu2 120.9(8) . 7_665
C8 N10 C7 103.8(13) . .
C8 N10 Cu5 127.5(11) . .
C7 N10 Cu5 128.6(11) . .
C7 N11 N12 105.7(12) . .
C7 N11 Cu2 133.2(10) . 8_565
N12 N11 Cu2 120.8(9) . 8_565
C8 N12 N11 106.2(12) . .
C8 N12 Cu3 130.2(11) . 8_565
N11 N12 Cu3 121.3(9) . 8_565
C9 N13 C10 102.8(12) . .
C9 N13 Cu6 130.5(11) . .
C10 N13 Cu6 126.2(10) . .
C9 N14 N15 106.1(12) . .
C9 N14 Cu5 134.5(11) . 7_665
N15 N14 Cu5 119.3(9) . 7_665
C10 N15 N14 105.6(12) . .
C10 N15 Cu4 133.4(11) . 6_656
N14 N15 Cu4 121.0(9) . 6_656
C12 N16 C11 104.0(13) . .
C12 N16 Cu2 128.8(11) . 8_565
C11 N16 Cu2 127.1(10) . 8_565
C11 N17 N18 105.8(12) . .
C11 N17 Cu6 132.2(10) . .
N18 N17 Cu6 120.9(9) . .
C12 N18 N17 107.8(12) . .
C12 N18 Cu4 129.8(10) . .
N17 N18 Cu4 121.4(9) . .
N2 C1 N1 111.4(14) . .
N2 C1 H1A 124.3 . .
N1 C1 H1A 124.3 . .
N3 C2 N1 111.0(14) . .
N3 C2 H2A 124.5 . .
N1 C2 H2A 124.5 . .
N5 C3 N4 108.6(15) . .
N5 C3 H3A 125.7 . .
N4 C3 H3A 125.7 . .
N6 C4 N4 111.6(13) . .
N6 C4 H4A 124.2 . .
N4 C4 H4A 124.2 . .
N8 C5 N7 112.3(14) . .
N8 C5 H5A 123.8 . .
N7 C5 H5A 123.8 . .
N9 C6 N7 111.9(13) . .
N9 C6 H6A 124.1 . .
N7 C6 H6A 124.1 . .
N11 C7 N10 112.0(14) . .
N11 C7 H7A 124.0 . .
N10 C7 H7A 124.0 . .
N12 C8 N10 112.3(14) . .
N12 C8 H8A 123.9 . .
N10 C8 H8A 123.9 . .
N14 C9 N13 112.5(15) . .
N14 C9 H9A 123.7 . .
N13 C9 H9A 123.7 . .
N15 C10 N13 113.0(14) . .
N15 C10 H10A 123.5 . .
N13 C10 H10A 123.5 . .
N17 C11 N16 111.6(13) . .
N17 C11 H11A 124.2 . .
N16 C11 H11A 124.2 . .
N18 C12 N16 110.7(13) . .
N18 C12 H12A 124.6 . .
N16 C12 H12A 124.6 . .

loop_
_geom_bond_atom_site_label_1
_geom_bond_atom_site_label_2
_geom_bond_distance
_geom_bond_site_symmetry_2
Mo1 O13 1.688(13) .
Mo1 O14 1.723(11) .
Mo1 O3 1.802(11) .
Mo1 O7 1.802(11) .
Mo2 O18 1.670(13) .
Mo2 O9 1.729(11) .
Mo2 O2 1.809(11) .
Mo2 O6 1.839(12) .
Mo2 O5 2.606(12) .
Mo2 Mo3 3.436(2) .
Mo3 O8 1.707(11) .
Mo3 O16 1.788(13) .
Mo3 O12 1.807(13) .
Mo3 O6 2.109(12) .
Mo3 O5 2.140(12) .
Mo3 O3 2.148(11) .
Mo3 Mo4 3.411(2) .
Mo4 O17 1.690(12) .
Mo4 O11 1.702(12) .
Mo4 O5 1.882(11) .
Mo4 O1 1.949(11) .
Mo4 O2 2.327(11) .
Mo4 O3 2.427(11) .
Mo4 Mo5 3.330(2) .
Mo5 O15 1.721(12) .
Mo5 O10 1.722(12) .
Mo5 O4 1.865(12) .
Mo5 O1 1.996(11) .
Mo5 O2 2.185(11) .
Mo5 O7 2.236(11) .
Cu1 O20 1.979(10) 7_665
Cu1 N3 1.984(13) 4
Cu1 N8 2.007(12) .
Cu1 N4 2.011(13) .
Cu1 O1W 2.346(12) .
Cu1 Cu2 3.360(3) 7_665
Cu1 Cu3 3.450(3) 7_665
Cu2 N11 1.957(12) 8_566
Cu2 N16 1.980(12) 8_566
Cu2 N9 1.981(12) 7_655
Cu2 O20 1.994(9) .
Cu2 O14 2.288(11) .
Cu2 Cu1 3.360(3) 7_655
Cu2 Cu3 3.468(3) .
Cu2 H20A 2.2961 .
Cu3 N2 1.952(14) 6_656
Cu3 N12 1.963(12) 8_566
Cu3 O20 2.074(8) .
Cu3 N7 2.100(12) .
Cu3 O8 2.337(12) .
Cu3 O10 2.428(12) 3_556
Cu3 Cu1 3.450(3) 7_655
Cu3 H20A 2.2971 .
Cu4 O19 1.987(10) .
Cu4 N15 1.990(12) 6_556
Cu4 N1 1.997(13) .
Cu4 N18 2.001(12) .
Cu4 O2W 2.310(12) .
Cu4 Cu5 3.369(3) 4
Cu4 Cu6 3.457(3) .
Cu5 N5 1.972(14) 4_545
Cu5 N14 1.980(12) 7_655
Cu5 O19 1.995(10) 4_545
Cu5 N10 2.008(13) .
Cu5 O9 2.302(12) .
Cu5 Cu4 3.369(3) 4_545
Cu5 Cu6 3.474(3) 4_545
Cu6 N17 1.956(13) .
Cu6 N6 1.971(12) .
Cu6 O19 2.067(9) .
Cu6 N13 2.080(12) .
Cu6 O4 2.327(12) 4
Cu6 O12 2.384(12) .
Cu6 Cu5 3.474(3) 4
O1W H1WB 0.9603 .
O1W H1WC 0.9600 .
O2W H2WB 0.9599 .
O2W H2WC 0.9600 .
O3W H3WA 0.9600 .
O3W H3WB 0.9600 .
O4 Cu6 2.327(12) 4_545
O10 Cu3 2.428(12) 3_456
O19 Cu5 1.995(10) 4
O19 H19A 1.0639 .
O20 Cu1 1.979(10) 7_655
O20 H20A 0.8597 .
N1 C1 1.35(2) .
N1 C2 1.359(19) .
N2 C1 1.31(2) .
N2 N3 1.368(17) .
N2 Cu3 1.952(14) 6_556
N3 C2 1.326(19) .
N3 Cu1 1.984(13) 4_545
N4 C4 1.33(2) .
N4 C3 1.347(19) .
N5 C3 1.33(2) .
N5 N6 1.376(18) .
N5 Cu5 1.972(14) 4
N6 C4 1.307(19) .
N7 C6 1.356(19) .
N7 C5 1.36(2) .
N8 C5 1.320(19) .
N8 N9 1.401(17) .
N9 C6 1.348(18) .
N9 Cu2 1.981(12) 7_665
N10 C8 1.34(2) .
N10 C7 1.351(19) .
N11 C7 1.32(2) .
N11 N12 1.396(16) .
N11 Cu2 1.957(12) 8_565
N12 C8 1.31(2) .
N12 Cu3 1.963(12) 8_565
N13 C9 1.34(2) .
N13 C10 1.349(19) .
N14 C9 1.334(19) .
N14 N15 1.376(18) .
N14 Cu5 1.979(12) 7_665
N15 C10 1.325(18) .
N15 Cu4 1.990(12) 6_656
N16 C12 1.346(18) .
N16 C11 1.35(2) .
N16 Cu2 1.980(12) 8_565
N17 C11 1.324(19) .
N17 N18 1.361(16) .
N18 C12 1.320(19) .
C1 H1A 0.9300 .
C2 H2A 0.9300 .
C3 H3A 0.9300 .
C4 H4A 0.9300 .
C5 H5A 0.9300 .
C6 H6A 0.9300 .
C7 H7A 0.9300 .
C8 H8A 0.9300 .
C9 H9A 0.9300 .
C10 H10A 0.9300 .
C11 H11A 0.9300 .
C12 H12A 0.9300 .

loop_
_geom_torsion_atom_site_label_1
_geom_torsion_atom_site_label_2
_geom_torsion_atom_site_label_3
_geom_torsion_atom_site_label_4
_geom_torsion
_geom_torsion_site_symmetry_1
_geom_torsion_site_symmetry_4
O18 Mo2 O2 Mo5 141.8(11) . .
O9 Mo2 O2 Mo5 26.9(12) . .
O6 Mo2 O2 Mo5 -86.4(11) . .
O5 Mo2 O2 Mo5 -144.7(12) . .
Mo3 Mo2 O2 Mo5 -112.8(11) . .
O18 Mo2 O2 Mo4 -78.2(7) . .
O9 Mo2 O2 Mo4 166.9(6) . .
O6 Mo2 O2 Mo4 53.7(7) . .
O5 Mo2 O2 Mo4 -4.7(4) . .
Mo3 Mo2 O2 Mo4 27.3(5) . .
O13 Mo1 O3 Mo3 140.2(10) . .
O14 Mo1 O3 Mo3 22.1(11) . .
O7 Mo1 O3 Mo3 -93.3(10) . .
O13 Mo1 O3 Mo4 -79.1(7) . .
O14 Mo1 O3 Mo4 162.8(5) . .
O7 Mo1 O3 Mo4 47.4(7) . .
O15 Mo5 O4 Cu6 -22.0(11) . 4_545
O10 Mo5 O4 Cu6 82.8(11) . 4_545
O1 Mo5 O4 Cu6 -148.9(9) . 4_545
O2 Mo5 O4 Cu6 -111.9(10) . 4_545
O7 Mo5 O4 Cu6 167.0(11) . 4_545
Mo4 Mo5 O4 Cu6 -116.7(9) . 4_545
O17 Mo4 O5 Mo3 65.5(7) . .
O11 Mo4 O5 Mo3 174.2(6) . .
O1 Mo4 O5 Mo3 -58.9(10) . .
O2 Mo4 O5 Mo3 -101.0(6) . .
O3 Mo4 O5 Mo3 -14.6(5) . .
Mo5 Mo4 O5 Mo3 -90.1(6) . .
O17 Mo4 O5 Mo2 162.4(5) . .
O11 Mo4 O5 Mo2 -89.0(6) . .
O1 Mo4 O5 Mo2 38.0(9) . .
O2 Mo4 O5 Mo2 -4.1(4) . .
O3 Mo4 O5 Mo2 82.3(4) . .
Mo5 Mo4 O5 Mo2 6.8(5) . .
Mo3 Mo4 O5 Mo2 96.9(6) . .
O18 Mo2 O6 Mo3 72.5(9) . .
O9 Mo2 O6 Mo3 -170.5(7) . .
O2 Mo2 O6 Mo3 -57.3(8) . .
O5 Mo2 O6 Mo3 1.6(6) . .
O13 Mo1 O7 Mo5 70.5(9) . .
O14 Mo1 O7 Mo5 -171.5(6) . .
O3 Mo1 O7 Mo5 -54.4(8) . .
O16 Mo3 O8 Cu3 -14.4(17) . .
O12 Mo3 O8 Cu3 87.9(16) . .
O6 Mo3 O8 Cu3 172.3(16) . .
O5 Mo3 O8 Cu3 -136.6(14) . .
O3 Mo3 O8 Cu3 -105.5(16) . .
Mo4 Mo3 O8 Cu3 -105.4(15) . .
Mo2 Mo3 O8 Cu3 -178.3(13) . .
O18 Mo2 O9 Cu5 -21.2(13) . .
O2 Mo2 O9 Cu5 97.2(12) . .
O6 Mo2 O9 Cu5 -144.3(11) . .
Mo3 Mo2 O9 Cu5 -151.5(8) . .
O15 Mo5 O10 Cu3 -73.9(11) . 3_456
O4 Mo5 O10 Cu3 -177.4(9) . 3_456
O1 Mo5 O10 Cu3 25.2(10) . 3_456
O2 Mo5 O10 Cu3 80(2) . 3_456
O7 Mo5 O10 Cu3 103.0(10) . 3_456
Mo4 Mo5 O10 Cu3 22.9(12) . 3_456
O8 Mo3 O12 Cu6 -159.2(10) . .
O16 Mo3 O12 Cu6 -53.5(12) . .
O6 Mo3 O12 Cu6 111.9(11) . .
O5 Mo3 O12 Cu6 35.6(11) . .
O3 Mo3 O12 Cu6 71(2) . .
Mo4 Mo3 O12 Cu6 32.2(13) . .
Mo2 Mo3 O12 Cu6 84.6(10) . .
O13 Mo1 O14 Cu2 -23.3(16) . .
O3 Mo1 O14 Cu2 96.5(14) . .
O7 Mo1 O14 Cu2 -145.0(14) . .
C1 N2 N3 C2 -1.1(17) . .
Cu3 N2 N3 C2 -171.5(10) 6_556 .
C1 N2 N3 Cu1 -163.8(10) . 4_545
Cu3 N2 N3 Cu1 25.8(16) 6_556 4_545
C3 N5 N6 C4 0.9(16) . .
Cu5 N5 N6 C4 -179.9(11) 4 .
C3 N5 N6 Cu6 170.1(10) . .
Cu5 N5 N6 Cu6 -10.6(16) 4 .
C5 N8 N9 C6 1.1(16) . .
Cu1 N8 N9 C6 -172.1(10) . .
C5 N8 N9 Cu2 -178.5(10) . 7_665
Cu1 N8 N9 Cu2 8.4(13) . 7_665
C7 N11 N12 C8 -0.5(16) . .
Cu2 N11 N12 C8 -175.5(10) 8_565 .
C7 N11 N12 Cu3 -164.8(10) . 8_565
Cu2 N11 N12 Cu3 20.2(14) 8_565 8_565
C9 N14 N15 C10 -1.3(16) . .
Cu5 N14 N15 C10 174.9(10) 7_665 .
C9 N14 N15 Cu4 -179.4(10) . 6_656
Cu5 N14 N15 Cu4 -3.2(15) 7_665 6_656
C11 N17 N18 C12 0.3(16) . .
Cu6 N17 N18 C12 170.0(10) . .
C11 N17 N18 Cu4 170.4(10) . .
Cu6 N17 N18 Cu4 -19.9(15) . .
N3 N2 C1 N1 1.7(18) . .
Cu3 N2 C1 N1 170.3(11) 6_556 .
C2 N1 C1 N2 -1.6(18) . .
Cu4 N1 C1 N2 -173.8(10) . .
N2 N3 C2 N1 0.0(17) . .
Cu1 N3 C2 N1 161.1(10) 4_545 .
C1 N1 C2 N3 0.9(17) . .
Cu4 N1 C2 N3 173.2(10) . .
N6 N5 C3 N4 0.0(17) . .
Cu5 N5 C3 N4 -179.2(10) 4 .
C4 N4 C3 N5 -0.9(17) . .
Cu1 N4 C3 N5 -173.1(10) . .
N5 N6 C4 N4 -1.5(17) . .
Cu6 N6 C4 N4 -169.0(11) . .
C3 N4 C4 N6 1.5(18) . .
Cu1 N4 C4 N6 173.2(10) . .
N9 N8 C5 N7 -0.7(17) . .
Cu1 N8 C5 N7 170.6(10) . .
C6 N7 C5 N8 0.1(17) . .
Cu3 N7 C5 N8 -171.2(10) . .
N8 N9 C6 N7 -1.0(17) . .
Cu2 N9 C6 N7 178.4(10) 7_665 .
C5 N7 C6 N9 0.6(17) . .
Cu3 N7 C6 N9 172.7(10) . .
N12 N11 C7 N10 1.9(17) . .
Cu2 N11 C7 N10 176.0(10) 8_565 .
C8 N10 C7 N11 -2.5(18) . .
Cu5 N10 C7 N11 175.6(10) . .
N11 N12 C8 N10 -1.1(17) . .
Cu3 N12 C8 N10 161.4(11) 8_565 .
C7 N10 C8 N12 2.2(18) . .
Cu5 N10 C8 N12 -175.9(10) . .
N15 N14 C9 N13 0.8(18) . .
Cu5 N14 C9 N13 -174.5(11) 7_665 .
C10 N13 C9 N14 0.0(18) . .
Cu6 N13 C9 N14 172.3(10) . .
N14 N15 C10 N13 1.4(17) . .
Cu4 N15 C10 N13 179.2(10) 6_656 .
C9 N13 C10 N15 -0.9(18) . .
Cu6 N13 C10 N15 -173.6(10) . .
N18 N17 C11 N16 -1.1(17) . .
Cu6 N17 C11 N16 -169.1(10) . .
C12 N16 C11 N17 1.5(17) . .
Cu2 N16 C11 N17 177.6(10) 8_565 .
N17 N18 C12 N16 0.6(17) . .
Cu4 N18 C12 N16 -168.4(10) . .
C11 N16 C12 N18 -1.3(17) . .
Cu2 N16 C12 N18 -177.3(10) 8_565 .
